data_7123031
loop_
_publ_author_name
'Vrana, Jan'
'Holub, Josef'
'Samsonov, Maksim Andreevich'
'Ruzickova, Zdenka'
'Fanfrlik, Jindrich'
'Hnyk, Drahom\'ir'
'R\%u\<zi\<cka, Ale\<s'

_publ_section_title
;
 Thiaborane clusters with the exoskeletal B-H group
;
_journal_name_full 'Chemical Communications'
_journal_paper_doi 10.1039/C9CC00952C
_journal_year 2019
_chemical_formula_moiety 'C17 H37 B11 N4 O S'
_chemical_formula_sum 'C17 H37 B11 N4 O S'
_chemical_formula_weight 464.47
_chemical_name_systematic
;
 ?
;
_space_group_crystal_system triclinic
_space_group_IT_number 2
_space_group_name_Hall '-P 1'
_space_group_name_H-M_alt 'P -1'
_symmetry_space_group_name_Hall '-P 1'
_symmetry_space_group_name_H-M 'P -1'
_atom_sites_solution_hydrogens mixed
_audit_creation_method 'APEX3 v2016.5-0'
_audit_update_record
;
2019-02-01 deposited with the CCDC.    2019-02-21 downloaded from the CCDC.
;
_cell_angle_alpha 72.113(2)
_cell_angle_beta 78.085(2)
_cell_angle_gamma 68.708(2)
_cell_formula_units_Z 2
_cell_length_a 8.4015(5)
_cell_length_b 11.3344(7)
_cell_length_c 15.3636(9)
_cell_measurement_reflns_used 55773
_cell_measurement_temperature 150(2)
_cell_measurement_theta_max 27.5
_cell_measurement_theta_min 1
_cell_volume 1289.81(14)
_computing_cell_refinement 'APEX3 v2016.5-0 (Bruker AXS)'
_computing_data_collection 'Bruker Instrument Service vV6.2.3'
_computing_data_reduction 'SAINT V8.37A (Bruker AXS Inc., 2015)'
_computing_molecular_graphics 'Platon (Spek, 2009)'
_computing_publication_material 'Platon (Spek, 2009)'
_computing_structure_refinement 'SHELXL-2014/7 (Sheldrick, 2014)'
_computing_structure_solution 'XT, VERSION 2014/5'
_diffrn_ambient_temperature 150(2)
_diffrn_detector_area_resol_mean 10.4167
_diffrn_measured_fraction_theta_full 0.999
_diffrn_measured_fraction_theta_max 0.997
_diffrn_measurement_device_type 'Bruker D8 - Venture'
_diffrn_measurement_method '\f and \w scans to fill the Ewald sphere'
_diffrn_radiation_type MoK\a
_diffrn_radiation_wavelength 0.71073
_diffrn_reflns_av_R_equivalents 0.0521
_diffrn_reflns_av_unetI/netI 0.0244
_diffrn_reflns_Laue_measured_fraction_full 0.999
_diffrn_reflns_Laue_measured_fraction_max 0.997
_diffrn_reflns_limit_h_max 10
_diffrn_reflns_limit_h_min -10
_diffrn_reflns_limit_k_max 14
_diffrn_reflns_limit_k_min -14
_diffrn_reflns_limit_l_max 19
_diffrn_reflns_limit_l_min -19
_diffrn_reflns_number 55773
_diffrn_reflns_point_group_measured_fraction_full 0.999
_diffrn_reflns_point_group_measured_fraction_max 0.997
_diffrn_reflns_theta_full 25.242
_diffrn_reflns_theta_max 27.539
_diffrn_reflns_theta_min 2.617
_diffrn_source 'sealed X-ray tube'
_exptl_absorpt_coefficient_mu 0.145
_exptl_absorpt_correction_T_max 0.7456
_exptl_absorpt_correction_T_min 0.7028
_exptl_absorpt_correction_type multi-scan
_exptl_absorpt_process_details
;
SADABS-2016/2 - Bruker AXS area detector
scaling and absorption correction
;
_exptl_crystal_colour colourless
_exptl_crystal_density_diffrn 1.196
_exptl_crystal_description block
_exptl_crystal_F_000 492
_exptl_crystal_size_max 0.595
_exptl_crystal_size_mid 0.356
_exptl_crystal_size_min 0.291
_refine_diff_density_max 0.248
_refine_diff_density_min -0.235
_refine_diff_density_rms 0.049
_refine_ls_extinction_method none
_refine_ls_goodness_of_fit_ref 1.070
_refine_ls_hydrogen_treatment mixed
_refine_ls_matrix_type full
_refine_ls_number_parameters 364
_refine_ls_number_reflns 5940
_refine_ls_number_restraints 381
_refine_ls_restrained_S_all 1.046
_refine_ls_R_factor_all 0.0596
_refine_ls_R_factor_gt 0.0468
_refine_ls_shift/su_max 0.000
_refine_ls_shift/su_mean 0.000
_refine_ls_structure_factor_coef Fsqd
_refine_ls_weighting_details 'w=1/[\s^2^(Fo^2^)+(0.0525P)^2^+0.6924P] where P=(Fo^2^+2Fc^2^)/3'
_refine_ls_weighting_scheme calc
_refine_ls_wR_factor_gt 0.1181
_refine_ls_wR_factor_ref 0.1248
_reflns_Friedel_coverage 0.000
_reflns_number_gt 4914
_reflns_number_total 5940
_reflns_threshold_expression 'I > 2\s(I)'
_cod_data_source_file c9cc00952c2.cif
_cod_data_source_block 4a
_cod_database_code 7123031
_shelx_space_group_comment
;
The symmetry employed for this shelxl refinement is uniquely defined
by the following loop, which should always be used as a source of
symmetry information in preference to the above space-group names.
They are only intended as comments.
;
_exptl_absorpt_special_details
;
The ratio of minimum to maximum
apparent transmission was 0.941
;
_shelxl_version_number 2013-4

loop_
_space_group_symop_operation_xyz
'x, y, z'
'-x, -y, -z'

loop_
_atom_site_label
_atom_site_type_symbol
_atom_site_fract_x
_atom_site_fract_y
_atom_site_fract_z
_atom_site_U_iso_or_equiv
_atom_site_adp_type
_atom_site_occupancy
_atom_site_site_symmetry_order
_atom_site_calc_flag
_atom_site_refinement_flags_posn
_atom_site_refinement_flags_adp
_atom_site_refinement_flags_occupancy
_atom_site_disorder_assembly
_atom_site_disorder_group
S7 S 0.4739(2) 1.07607(15) 0.08132(11) 0.0255(3) Uani 0.642(2) 1 d . U P A 1
B11' B 0.462(2) 1.0937(17) 0.0928(12) 0.0294(15) Uani 0.358(2) 1 d . U P A 2
H11' H 0.4268 1.1491 0.0215 0.035 Uiso 0.358(2) 1 calc R U P A 2
S7' S 0.6933(7) 0.9747(6) 0.0915(3) 0.0293(7) Uani 0.358(2) 1 d . U P A 2
N1 N 0.29533(15) 0.65480(12) 0.34094(8) 0.0216(3) Uani 1 1 d . U . . .
N3 N 0.34610(16) 0.64197(12) 0.17432(8) 0.0226(3) Uani 1 1 d . U . . .
N2 N -0.02783(18) 0.62298(14) 0.58705(9) 0.0310(3) Uani 1 1 d . U . . .
O1 O 0.6601(2) 0.30812(14) 0.33308(12) 0.0630(5) Uani 1 1 d . U . . .
N4 N 0.1876(2) 0.55776(17) -0.03366(11) 0.0402(4) Uani 1 1 d . U . . .
C17 C 0.34428(19) 0.55651(14) 0.41618(10) 0.0236(3) Uani 1 1 d . U . . .
H17 H 0.4555 0.4939 0.4122 0.028 Uiso 1 1 calc R U . . .
C15 C 0.07472(19) 0.63182(15) 0.50699(10) 0.0237(3) Uani 1 1 d . U . . .
C16 C 0.2421(2) 0.54239(15) 0.49780(11) 0.0264(3) Uani 1 1 d . U . . .
H16 H 0.2840 0.4718 0.5488 0.032 Uiso 1 1 calc R U . . .
C22 C 0.2351(2) 0.58413(16) 0.03497(11) 0.0279(3) Uani 1 1 d . U . . .
C20 C 0.3862(2) 0.51721(15) 0.16855(11) 0.0267(3) Uani 1 1 d . U . . .
H20 H 0.4538 0.4484 0.2126 0.032 Uiso 1 1 calc R U . . .
C13 C 0.13475(19) 0.73953(16) 0.34822(11) 0.0284(3) Uani 1 1 d . U . . .
H13 H 0.0973 0.8092 0.2959 0.034 Uiso 1 1 calc R U . . .
C21 C 0.3345(2) 0.48542(16) 0.10264(12) 0.0298(3) Uani 1 1 d . U . . .
H21 H 0.3656 0.3962 0.1023 0.036 Uiso 1 1 calc R U . . .
C14 C 0.0231(2) 0.73090(16) 0.42632(11) 0.0284(3) Uani 1 1 d . U . . .
H14 H -0.0900 0.7918 0.4265 0.034 Uiso 1 1 calc R U . . .
C24 C 0.2462(2) 0.73677(15) 0.11192(11) 0.0276(3) Uani 1 1 d . U . . .
H24 H 0.2138 0.8247 0.1156 0.033 Uiso 1 1 calc R U . . .
C27 C 0.7369(2) 0.20410(17) 0.37987(12) 0.0318(4) Uani 1 1 d . U . . .
C23 C 0.1890(2) 0.71344(16) 0.04387(11) 0.0306(4) Uani 1 1 d . U . . .
H23 H 0.1180 0.7842 0.0023 0.037 Uiso 1 1 calc R U . . .
B9 B 0.4637(2) 0.81954(16) 0.21566(11) 0.0214(3) Uani 1 1 d . U . . .
C19 C 0.0337(3) 0.5233(2) 0.66998(12) 0.0400(4) Uani 1 1 d . U . . .
H19A H -0.0577 0.5317 0.7212 0.060 Uiso 1 1 calc R U . . .
H19B H 0.1338 0.5352 0.6851 0.060 Uiso 1 1 calc R U . . .
H19C H 0.0664 0.4362 0.6594 0.060 Uiso 1 1 calc R U . . .
C18 C -0.2015(2) 0.7133(2) 0.59386(14) 0.0417(4) Uani 1 1 d . U . . .
H18A H -0.2559 0.6920 0.6569 0.063 Uiso 1 1 calc R U . . .
H18B H -0.2679 0.7060 0.5514 0.063 Uiso 1 1 calc R U . . .
H18C H -0.1979 0.8030 0.5778 0.063 Uiso 1 1 calc R U . . .
B4 B 0.3710(2) 0.94602(17) 0.27611(12) 0.0239(3) Uani 1 1 d . U . . .
B10 B 0.6925(2) 0.81623(17) 0.18078(12) 0.0249(3) Uani 1 1 d . U . . .
B3 B 0.3697(2) 1.10173(17) 0.20683(13) 0.0267(4) Uani 1 1 d . U . . .
B8 B 0.3291(2) 0.98604(17) 0.16187(12) 0.0250(3) Uani 1 1 d . U . . .
B1 B 0.5273(2) 1.01404(18) 0.28350(12) 0.0276(4) Uani 1 1 d . U . . .
B5 B 0.5870(2) 0.84295(17) 0.28843(12) 0.0246(3) Uani 1 1 d . U . . .
B6 B 0.7227(2) 0.93562(19) 0.22504(13) 0.0282(4) Uani 1 1 d . U . . .
C29 C 0.9078(3) 0.1232(2) 0.34588(18) 0.0553(6) Uani 1 1 d . U . . .
H29A H 0.9421 0.1690 0.2835 0.083 Uiso 1 1 calc R U . . .
H29B H 0.9015 0.0389 0.3451 0.083 Uiso 1 1 calc R U . . .
H29C H 0.9926 0.1083 0.3866 0.083 Uiso 1 1 calc R U . . .
B2 B 0.5936(3) 1.09796(19) 0.17346(14) 0.0309(4) Uani 1 1 d . U . . .
C26 C 0.0989(3) 0.6609(3) -0.10726(14) 0.0588(6) Uani 1 1 d . U . . .
H26A H 0.0757 0.6220 -0.1501 0.088 Uiso 1 1 calc R U . . .
H26B H 0.1710 0.7157 -0.1401 0.088 Uiso 1 1 calc R U . . .
H26C H -0.0098 0.7148 -0.0813 0.088 Uiso 1 1 calc R U . . .
C25 C 0.2459(3) 0.4250(3) -0.04541(18) 0.0599(7) Uani 1 1 d . U . . .
H25A H 0.1983 0.4251 -0.0986 0.090 Uiso 1 1 calc R U . . .
H25B H 0.2069 0.3671 0.0100 0.090 Uiso 1 1 calc R U . . .
H25C H 0.3717 0.3936 -0.0555 0.090 Uiso 1 1 calc R U . . .
C28 C 0.6641(3) 0.1510(3) 0.47341(15) 0.0665(7) Uani 1 1 d . U . . .
H28A H 0.5520 0.2132 0.4878 0.100 Uiso 1 1 calc R U . . .
H28B H 0.7418 0.1369 0.5179 0.100 Uiso 1 1 calc R U . . .
H28C H 0.6501 0.0675 0.4767 0.100 Uiso 1 1 calc R U . . .
B12 B 0.4241(2) 0.67205(16) 0.24872(11) 0.0221(3) Uani 1 1 d . U . . .
B11 B 0.7080(19) 0.9722(15) 0.1076(8) 0.0294(15) Uani 0.642(2) 1 d . U P A 1
H12 H 0.544(2) 0.5884(16) 0.2648(11) 0.022(4) Uiso 1 1 d . . . . .
H10 H 0.800(3) 0.7265(19) 0.1759(13) 0.036(5) Uiso 1 1 d . . . . .
H8 H 0.196(2) 1.0156(19) 0.1414(13) 0.035(5) Uiso 1 1 d . . . . .
H6 H 0.849(3) 0.923(2) 0.2406(15) 0.047(6) Uiso 1 1 d . . . . .
H3 H 0.269(2) 1.1939(19) 0.2096(13) 0.036(5) Uiso 1 1 d . . . . .
H4 H 0.263(2) 0.9395(18) 0.3308(13) 0.031(5) Uiso 1 1 d . . . . .
H5 H 0.628(2) 0.7684(19) 0.3534(13) 0.036(5) Uiso 1 1 d . . . . .
H1 H 0.523(3) 1.0514(19) 0.3440(14) 0.041(5) Uiso 1 1 d . . . . .
H2 H 0.627(3) 1.187(2) 0.1572(14) 0.042(5) Uiso 1 1 d . . . . .
H11 H 0.804(4) 0.996(3) 0.048(2) 0.037(8) Uiso 0.642(2) 1 d . . P A 1
H9 H 0.550(4) 0.834(3) 0.142(2) 0.089(9) Uiso 1 1 d . . . . .

loop_
_atom_site_aniso_label
_atom_site_aniso_U_11
_atom_site_aniso_U_22
_atom_site_aniso_U_33
_atom_site_aniso_U_23
_atom_site_aniso_U_13
_atom_site_aniso_U_12
S7 0.0358(6) 0.0203(6) 0.0183(5) 0.0003(3) -0.0069(4) -0.0084(4)
B11' 0.028(2) 0.029(2) 0.031(3) -0.008(2) -0.003(2) -0.0085(16)
S7' 0.0302(13) 0.0341(11) 0.0259(14) -0.0089(10) 0.0026(9) -0.0151(9)
N1 0.0201(6) 0.0198(6) 0.0208(6) -0.0015(5) -0.0037(5) -0.0037(5)
N3 0.0229(6) 0.0195(6) 0.0217(6) -0.0030(5) -0.0006(5) -0.0053(5)
N2 0.0296(7) 0.0364(8) 0.0254(7) -0.0083(6) 0.0035(5) -0.0119(6)
O1 0.0683(11) 0.0341(8) 0.0592(10) -0.0037(7) -0.0118(8) 0.0108(7)
N4 0.0409(8) 0.0531(10) 0.0371(8) -0.0219(7) 0.0007(7) -0.0215(7)
C17 0.0227(7) 0.0201(7) 0.0235(7) -0.0017(6) -0.0056(6) -0.0030(6)
C15 0.0261(7) 0.0253(7) 0.0233(7) -0.0072(6) -0.0011(6) -0.0123(6)
C16 0.0293(8) 0.0242(8) 0.0213(7) -0.0008(6) -0.0047(6) -0.0066(6)
C22 0.0265(7) 0.0339(8) 0.0268(8) -0.0109(6) 0.0057(6) -0.0157(7)
C20 0.0266(8) 0.0203(7) 0.0276(8) -0.0031(6) 0.0018(6) -0.0061(6)
C13 0.0223(7) 0.0269(8) 0.0257(8) 0.0017(6) -0.0056(6) -0.0016(6)
C21 0.0290(8) 0.0242(8) 0.0360(9) -0.0119(7) 0.0039(7) -0.0090(6)
C14 0.0197(7) 0.0292(8) 0.0302(8) -0.0048(7) -0.0030(6) -0.0031(6)
C24 0.0318(8) 0.0200(7) 0.0282(8) -0.0028(6) -0.0073(6) -0.0056(6)
C27 0.0342(9) 0.0301(8) 0.0300(8) -0.0096(7) -0.0069(7) -0.0055(7)
C23 0.0358(9) 0.0278(8) 0.0277(8) -0.0023(6) -0.0088(7) -0.0108(7)
B9 0.0203(7) 0.0216(8) 0.0185(7) -0.0032(6) -0.0019(6) -0.0040(6)
C19 0.0473(11) 0.0482(11) 0.0232(8) -0.0052(8) 0.0038(7) -0.0209(9)
C18 0.0323(9) 0.0485(11) 0.0406(10) -0.0176(9) 0.0107(8) -0.0114(8)
B4 0.0236(8) 0.0242(8) 0.0200(8) -0.0049(6) -0.0015(6) -0.0042(6)
B10 0.0218(8) 0.0247(8) 0.0252(8) -0.0067(7) -0.0013(6) -0.0044(6)
B3 0.0279(9) 0.0215(8) 0.0285(9) -0.0070(7) -0.0060(7) -0.0034(7)
B8 0.0250(8) 0.0230(8) 0.0250(8) -0.0044(7) -0.0077(6) -0.0041(7)
B1 0.0307(9) 0.0287(9) 0.0241(8) -0.0093(7) -0.0064(7) -0.0063(7)
B5 0.0243(8) 0.0256(8) 0.0200(8) -0.0038(6) -0.0058(6) -0.0034(7)
B6 0.0240(8) 0.0305(9) 0.0302(9) -0.0072(7) -0.0071(7) -0.0069(7)
C29 0.0396(11) 0.0450(12) 0.0686(15) -0.0167(11) 0.0008(10) -0.0005(9)
B2 0.0343(10) 0.0310(9) 0.0309(9) -0.0085(8) -0.0034(7) -0.0142(8)
C26 0.0745(15) 0.0887(17) 0.0320(10) -0.0031(11) -0.0132(10) -0.0541(14)
C25 0.0571(13) 0.0761(16) 0.0730(16) -0.0553(14) 0.0204(11) -0.0366(12)
C28 0.0647(15) 0.097(2) 0.0303(11) -0.0065(12) -0.0015(10) -0.0267(14)
B12 0.0202(7) 0.0211(8) 0.0198(8) -0.0021(6) -0.0021(6) -0.0033(6)
B11 0.028(2) 0.029(2) 0.031(3) -0.008(2) -0.003(2) -0.0085(16)

loop_
_atom_type_symbol
_atom_type_description
_atom_type_scat_dispersion_real
_atom_type_scat_dispersion_imag
_atom_type_scat_source
C C 0.0033 0.0016 'International Tables Vol C Tables 4.2.6.8 and 6.1.1.4'
H H 0.0000 0.0000 'International Tables Vol C Tables 4.2.6.8 and 6.1.1.4'
B B 0.0013 0.0007 'International Tables Vol C Tables 4.2.6.8 and 6.1.1.4'
N N 0.0061 0.0033 'International Tables Vol C Tables 4.2.6.8 and 6.1.1.4'
O O 0.0106 0.0060 'International Tables Vol C Tables 4.2.6.8 and 6.1.1.4'
S S 0.1246 0.1234 'International Tables Vol C Tables 4.2.6.8 and 6.1.1.4'

loop_
_geom_angle_atom_site_label_1
_geom_angle_atom_site_label_2
_geom_angle_atom_site_label_3
_geom_angle
B8 S7 B11 107.0(5)
B8 S7 B3 55.43(9)
B11 S7 B3 99.7(4)
B8 S7 B2 99.92(11)
B11 S7 B2 56.1(4)
B3 S7 B2 54.20(9)
B3 B11' B2 60.7(6)
B3 B11' B8 59.3(6)
B2 B11' B8 106.3(9)
B3 B11' S7' 111.1(10)
B2 B11' S7' 64.3(7)
B8 B11' S7' 103.7(9)
B3 B11' H11' 136.5
B2 B11' H11' 136.6
B8 B11' H11' 116.0
S7' B11' H11' 111.7
B10 S7' B11' 107.7(7)
B10 S7' B2 98.8(2)
B11' S7' B2 56.0(6)
B10 S7' B6 54.82(14)
B11' S7' B6 98.7(7)
B2 S7' B6 52.89(14)
C13 N1 C17 116.67(13)
C13 N1 B12 121.87(12)
C17 N1 B12 121.44(12)
C24 N3 C20 116.55(14)
C24 N3 B12 123.06(12)
C20 N3 B12 120.31(12)
C15 N2 C18 121.12(15)
C15 N2 C19 120.84(14)
C18 N2 C19 118.03(14)
C22 N4 C26 121.88(17)
C22 N4 C25 121.30(18)
C26 N4 C25 116.17(18)
N1 C17 C16 123.38(14)
N1 C17 H17 118.3
C16 C17 H17 118.3
N2 C15 C16 122.21(14)
N2 C15 C14 122.59(14)
C16 C15 C14 115.20(14)
C17 C16 C15 120.59(14)
C17 C16 H16 119.7
C15 C16 H16 119.7
N4 C22 C21 122.56(16)
N4 C22 C23 122.06(16)
C21 C22 C23 115.38(15)
N3 C20 C21 123.39(15)
N3 C20 H20 118.3
C21 C20 H20 118.3
N1 C13 C14 123.76(14)
N1 C13 H13 118.1
C14 C13 H13 118.1
C20 C21 C22 120.56(15)
C20 C21 H21 119.7
C22 C21 H21 119.7
C13 C14 C15 120.32(14)
C13 C14 H14 119.8
C15 C14 H14 119.8
N3 C24 C23 123.75(15)
N3 C24 H24 118.1
C23 C24 H24 118.1
O1 C27 C28 121.15(19)
O1 C27 C29 121.58(18)
C28 C27 C29 117.27(19)
C24 C23 C22 120.28(15)
C24 C23 H23 119.9
C22 C23 H23 119.9
B12 B9 B4 124.68(12)
B12 B9 B5 116.37(12)
B4 B9 B5 59.15(9)
B12 B9 B8 130.89(12)
B4 B9 B8 57.39(9)
B5 B9 B8 104.82(12)
B12 B9 B10 117.70(12)
B4 B9 B10 104.24(12)
B5 B9 B10 57.35(9)
B8 B9 B10 106.34(11)
B12 B9 H9 112.3(14)
B4 B9 H9 122.7(14)
B5 B9 H9 101.9(14)
B8 B9 H9 82.3(14)
B10 B9 H9 46.8(14)
N2 C19 H19A 109.5
N2 C19 H19B 109.5
H19A C19 H19B 109.5
N2 C19 H19C 109.5
H19A C19 H19C 109.5
H19B C19 H19C 109.5
N2 C18 H18A 109.5
N2 C18 H18B 109.5
H18A C18 H18B 109.5
N2 C18 H18C 109.5
H18A C18 H18C 109.5
H18B C18 H18C 109.5
B8 B4 B3 62.33(10)
B8 B4 B5 110.09(12)
B3 B4 B5 109.27(13)
B8 B4 B1 110.21(13)
B3 B4 B1 59.62(10)
B5 B4 B1 60.69(10)
B8 B4 B9 62.64(10)
B3 B4 B9 113.30(12)
B5 B4 B9 60.57(9)
B1 B4 B9 111.14(12)
B8 B4 H4 117.8(10)
B3 B4 H4 118.2(10)
B5 B4 H4 123.6(10)
B1 B4 H4 121.7(10)
B9 B4 H4 119.1(10)
B5 B10 B6 59.51(10)
B5 B10 B11 107.3(5)
B6 B10 B11 57.7(4)
B5 B10 B9 59.27(9)
B6 B10 B9 107.66(12)
B11 B10 B9 112.1(5)
B5 B10 S7' 112.2(2)
B6 B10 S7' 65.75(16)
B9 B10 S7' 108.16(19)
B5 B10 H10 121.2(10)
B6 B10 H10 119.4(10)
B11 B10 H10 119.0(11)
B9 B10 H10 123.2(10)
S7' B10 H10 118.8(10)
B5 B10 H9 97.2(12)
B6 B10 H9 124.8(12)
B11 B10 H9 90.5(13)
B9 B10 H9 39.9(12)
S7' B10 H9 83.1(12)
H10 B10 H9 115.4(16)
B4 B3 B1 60.97(10)
B4 B3 B11' 110.7(6)
B1 B3 B11' 109.9(6)
B4 B3 B8 58.65(10)
B1 B3 B8 108.35(12)
B11' B3 B8 63.3(6)
B4 B3 B2 107.71(12)
B1 B3 B2 58.45(10)
B11' B3 B2 61.5(6)
B8 B3 B2 110.03(12)
B4 B3 S7 105.69(11)
B1 B3 S7 108.30(12)
B8 B3 S7 58.88(9)
B2 B3 S7 63.10(10)
B4 B3 H3 126.3(10)
B1 B3 H3 126.2(10)
B11' B3 H3 112.9(12)
B8 B3 H3 119.1(10)
B2 B3 H3 119.8(10)
S7 B3 H3 116.8(10)
B4 B8 B3 59.02(10)
B4 B8 B9 59.97(9)
B3 B8 B9 108.49(12)
B4 B8 B11' 106.2(6)
B3 B8 B11' 57.4(5)
B9 B8 B11' 112.2(6)
B4 B8 S7 111.38(12)
B3 B8 S7 65.69(9)
B9 B8 S7 108.30(11)
B4 B8 H8 123.0(10)
B3 B8 H8 115.8(10)
B9 B8 H8 126.9(10)
B11' B8 H8 115.6(11)
S7 B8 H8 115.6(10)
B2 B1 B3 62.84(11)
B2 B1 B6 61.10(11)
B3 B1 B6 110.46(13)
B2 B1 B4 109.96(13)
B3 B1 B4 59.41(10)
B6 B1 B4 107.67(12)
B2 B1 B5 109.41(13)
B3 B1 B5 108.11(12)
B6 B1 B5 59.58(10)
B4 B1 B5 59.47(10)
B2 B1 H1 118.6(10)
B3 B1 H1 118.9(10)
B6 B1 H1 122.2(10)
B4 B1 H1 122.0(10)
B5 B1 H1 123.5(10)
B10 B5 B6 61.22(10)
B10 B5 B4 109.83(12)
B6 B5 B4 107.69(12)
B10 B5 B1 109.25(12)
B6 B5 B1 59.23(10)
B4 B5 B1 59.84(10)
B10 B5 B9 63.38(10)
B6 B5 B9 112.31(12)
B4 B5 B9 60.28(9)
B1 B5 B9 110.20(12)
B10 B5 H5 120.4(10)
B6 B5 H5 118.5(10)
B4 B5 H5 123.1(10)
B1 B5 H5 119.4(10)
B9 B5 H5 121.5(10)
B11 B6 B1 111.5(5)
B11 B6 B5 110.3(5)
B1 B6 B5 61.19(10)
B11 B6 B2 63.7(5)
B1 B6 B2 59.19(11)
B5 B6 B2 109.18(13)
B11 B6 B10 61.5(5)
B1 B6 B10 109.25(13)
B5 B6 B10 59.27(10)
B2 B6 B10 111.35(13)
B1 B6 S7' 109.4(2)
B5 B6 S7' 107.05(19)
B2 B6 S7' 63.52(19)
B10 B6 S7' 59.43(18)
B11 B6 H6 113.3(13)
B1 B6 H6 124.5(12)
B5 B6 H6 126.2(11)
B2 B6 H6 117.5(11)
B10 B6 H6 120.1(12)
S7' B6 H6 116.5(12)
C27 C29 H29A 109.5
C27 C29 H29B 109.5
H29A C29 H29B 109.5
C27 C29 H29C 109.5
H29A C29 H29C 109.5
H29B C29 H29C 109.5
B1 B2 B6 59.70(11)
B1 B2 B3 58.71(10)
B6 B2 B3 106.14(13)
B1 B2 B11' 107.0(6)
B6 B2 B11' 110.3(5)
B3 B2 B11' 57.8(5)
B1 B2 B11 106.5(5)
B6 B2 B11 57.0(4)
B3 B2 B11 109.5(5)
B1 B2 S7' 109.79(19)
B6 B2 S7' 63.58(16)
B3 B2 S7' 105.33(19)
B11' B2 S7' 59.7(5)
B1 B2 S7 108.19(12)
B6 B2 S7 104.85(12)
B3 B2 S7 62.70(10)
B11 B2 S7 59.9(4)
B1 B2 H2 125.8(11)
B6 B2 H2 126.6(11)
B3 B2 H2 120.8(11)
B11' B2 H2 115.4(12)
B11 B2 H2 120.2(12)
S7' B2 H2 120.0(11)
S7 B2 H2 117.9(11)
N4 C26 H26A 109.5
N4 C26 H26B 109.5
H26A C26 H26B 109.5
N4 C26 H26C 109.5
H26A C26 H26C 109.5
H26B C26 H26C 109.5
N4 C25 H25A 109.5
N4 C25 H25B 109.5
H25A C25 H25B 109.5
N4 C25 H25C 109.5
H25A C25 H25C 109.5
H25B C25 H25C 109.5
C27 C28 H28A 109.5
C27 C28 H28B 109.5
H28A C28 H28B 109.5
C27 C28 H28C 109.5
H28A C28 H28C 109.5
H28B C28 H28C 109.5
N3 B12 N1 105.35(12)
N3 B12 B9 115.52(12)
N1 B12 B9 113.87(12)
N3 B12 H12 105.6(9)
N1 B12 H12 104.3(9)
B9 B12 H12 111.3(9)
B6 B11 B10 60.8(4)
B6 B11 B2 59.4(4)
B10 B11 B2 107.4(7)
B6 B11 S7 109.8(8)
B10 B11 S7 104.7(8)
B2 B11 S7 63.9(5)
B6 B11 H11 128.7(19)
B10 B11 H11 131(2)
B2 B11 H11 117.1(19)
S7 B11 H11 111.7(18)

loop_
_geom_bond_atom_site_label_1
_geom_bond_atom_site_label_2
_geom_bond_distance
S7 B8 1.886(3)
S7 B11 1.942(15)
S7 B3 2.008(2)
S7 B2 2.015(3)
B11' B3 1.779(16)
B11' B2 1.848(18)
B11' B8 1.885(18)
B11' S7' 1.924(19)
B11' H11' 1.1200
S7' B10 1.897(6)
S7' B2 2.008(6)
S7' B6 2.009(4)
N1 C13 1.3482(19)
N1 C17 1.3487(18)
N1 B12 1.602(2)
N3 C24 1.3502(19)
N3 C20 1.356(2)
N3 B12 1.601(2)
N2 C15 1.347(2)
N2 C18 1.451(2)
N2 C19 1.460(2)
O1 C27 1.201(2)
N4 C22 1.347(2)
N4 C26 1.450(3)
N4 C25 1.461(3)
C17 C16 1.366(2)
C17 H17 0.9500
C15 C16 1.413(2)
C15 C14 1.414(2)
C16 H16 0.9500
C22 C21 1.413(2)
C22 C23 1.416(2)
C20 C21 1.365(2)
C20 H20 0.9500
C13 C14 1.364(2)
C13 H13 0.9500
C21 H21 0.9500
C14 H14 0.9500
C24 C23 1.365(2)
C24 H24 0.9500
C27 C28 1.475(3)
C27 C29 1.484(3)
C23 H23 0.9500
B9 B12 1.725(2)
B9 B4 1.798(2)
B9 B5 1.803(2)
B9 B8 1.844(2)
B9 B10 1.875(2)
B9 H9 1.21(3)
C19 H19A 0.9800
C19 H19B 0.9800
C19 H19C 0.9800
C18 H18A 0.9800
C18 H18B 0.9800
C18 H18C 0.9800
B4 B8 1.749(2)
B4 B3 1.756(3)
B4 B5 1.777(2)
B4 B1 1.784(3)
B4 H4 1.109(19)
B10 B5 1.766(2)
B10 B6 1.801(3)
B10 B11 1.814(15)
B10 H10 1.10(2)
B10 H9 1.37(3)
B3 B1 1.760(3)
B3 B8 1.814(3)
B3 B2 1.833(3)
B3 H3 1.086(19)
B8 H8 1.130(19)
B1 B2 1.755(3)
B1 B6 1.764(3)
B1 B5 1.799(3)
B1 H1 1.12(2)
B5 B6 1.771(3)
B5 H5 1.115(19)
B6 B11 1.744(11)
B6 B2 1.789(3)
B6 H6 1.08(2)
C29 H29A 0.9800
C29 H29B 0.9800
C29 H29C 0.9800
B2 B11 1.863(15)
B2 H2 1.09(2)
C26 H26A 0.9800
C26 H26B 0.9800
C26 H26C 0.9800
C25 H25A 0.9800
C25 H25B 0.9800
C25 H25C 0.9800
C28 H28A 0.9800
C28 H28B 0.9800
C28 H28C 0.9800
B12 H12 1.111(17)
B11 H11 1.12(3)
